data_2204115
loop_
_publ_author_name
'Gao, Shan'
'Liu, Ji-Wei'
'Huo, Li-Hua'
'Zhao, Hui'
'Zhao, Jing-Gui'

_publ_section_title
<i>catena</i>-Poly[[aquabis(1<i>H</i>-imidazole-\k<i>N</i>^3^)copper(II)]-\m-benzene-1,4-dioxyacetato-\k^2^<i>O</i>:<i>O</i>']
_journal_issue 9
_journal_name_full 'Acta Crystallographica Section E'
_journal_page_first m1267
_journal_page_last m1269
_journal_paper_doi 10.1107/S1600536804019798
_journal_volume 60
_journal_year 2004
_chemical_formula_iupac '[Cu (C10 H8 O6) (C3 H4 N2)2 (H2 O)]'
_chemical_formula_moiety 'C16 H18 Cu N4 O7'
_chemical_formula_sum 'C16 H18 Cu N4 O7'
_chemical_formula_weight 441.89
_chemical_name_common
;
catena-Poly[[aquabis(1H-imidazole-\kN^3^)copper(II)]-\m-
benzene-1,4-dioxyacetato-\k^2^O:O']
;
_chemical_name_systematic
;
Catena-poly[aquabis(1H-imidazole-\kN^3^)copper(II)-\m-benzene-
phenylenedioxydiacetato-\k^2^O,O']
;
_space_group_IT_number 14
_symmetry_cell_setting monoclinic
_symmetry_space_group_name_Hall '-P 2yn'
_symmetry_space_group_name_H-M 'P 1 21/n 1'
_atom_sites_solution_hydrogens geom
_atom_sites_solution_primary direct
_atom_sites_solution_secondary difmap
_cell_angle_alpha 90.00
_cell_angle_beta 107.06(3)
_cell_angle_gamma 90.00
_cell_formula_units_Z 4
_cell_length_a 16.699(3)
_cell_length_b 6.0327(12)
_cell_length_c 18.977(4)
_cell_measurement_reflns_used 10508
_cell_measurement_temperature 293(2)
_cell_measurement_theta_max 27.5
_cell_measurement_theta_min 3.2
_cell_volume 1827.6(7)
_computing_cell_refinement RAPID-AUTO
_computing_data_collection 'RAPID-AUTO (Rigaku, 1998)'
_computing_data_reduction 'CrystalStructure (Rigaku/MSC, 2002)'
_computing_molecular_graphics 'ORTEPII (Johnson, 1976)'
_computing_publication_material SHELXL97
_computing_structure_refinement 'SHELXL97 (Sheldrick, 1997)'
_computing_structure_solution 'SHELXS97 (Sheldrick, 1997)'
_diffrn_ambient_temperature 293(2)
_diffrn_detector_area_resol_mean 10
_diffrn_measured_fraction_theta_full 0.99
_diffrn_measured_fraction_theta_max 0.99
_diffrn_measurement_device_type 'Rigaku R-AXIS RAPID'
_diffrn_measurement_method \w
_diffrn_radiation_monochromator graphite
_diffrn_radiation_source 'fine-focus sealed tube'
_diffrn_radiation_type MoK\a
_diffrn_radiation_wavelength 0.71073
_diffrn_reflns_av_R_equivalents 0.039
_diffrn_reflns_av_sigmaI/netI 0.049
_diffrn_reflns_limit_h_max 21
_diffrn_reflns_limit_h_min -21
_diffrn_reflns_limit_k_max 7
_diffrn_reflns_limit_k_min -7
_diffrn_reflns_limit_l_max 24
_diffrn_reflns_limit_l_min -24
_diffrn_reflns_number 11517
_diffrn_reflns_theta_full 27.5
_diffrn_reflns_theta_max 27.5
_diffrn_reflns_theta_min 3.2
_diffrn_standards_decay_% 0
_diffrn_standards_interval_count 0
_diffrn_standards_interval_time 0
_diffrn_standards_number 0
_exptl_absorpt_coefficient_mu 1.243
_exptl_absorpt_correction_T_max 0.807
_exptl_absorpt_correction_T_min 0.643
_exptl_absorpt_correction_type multi-scan
_exptl_absorpt_process_details '(ABSCOR; Higashi, 1995)'
_exptl_crystal_colour Blue
_exptl_crystal_density_diffrn 1.606
_exptl_crystal_density_method 'not measured'
_exptl_crystal_description Prism
_exptl_crystal_F_000 908
_exptl_crystal_size_max 0.39
_exptl_crystal_size_mid 0.25
_exptl_crystal_size_min 0.18
_refine_diff_density_max 0.415
_refine_diff_density_min -0.288
_refine_ls_extinction_method none
_refine_ls_goodness_of_fit_ref 1.05
_refine_ls_hydrogen_treatment mixed
_refine_ls_matrix_type full
_refine_ls_number_parameters 265
_refine_ls_number_reflns 4153
_refine_ls_number_restraints 5
_refine_ls_restrained_S_all 1.05
_refine_ls_R_factor_all 0.093
_refine_ls_R_factor_gt 0.054
_refine_ls_shift/su_max 0.001
_refine_ls_shift/su_mean 0.000
_refine_ls_structure_factor_coef Fsqd
_refine_ls_weighting_details 'calc w = 1/[\s^2^(Fo^2^)+(0.0548P)^2^+0.7112P] where P = (Fo^2^+2Fc^2^)/3'
_refine_ls_weighting_scheme calc
_refine_ls_wR_factor_gt 0.099
_refine_ls_wR_factor_ref 0.109
_reflns_number_gt 3177
_reflns_number_total 4153
_reflns_threshold_expression I>2\s(I)
_cod_data_source_file ac6110.cif
_cod_data_source_block I
_cod_depositor_comments
;
 Replacing the "\K" substring with the "\k" substring in the
 _chemical_name_systematic data item value.

 Antanas Vaitkus,
 2017-03-29

The following automatic conversions were performed:
'_exptl_absorpt_correction_type' value 'Multi-scan' changed to
'multi-scan' according to
'/home/saulius/struct/CIF-dictionaries/cif_core.dic' dictionary named
'cif_core.dic' version 2.4.1 from 2010-06-29.

Automatic conversion script
Id: cif_fix_enum 1527 2010-12-29 10:47:43Z saulius 

The following automatic conversions were performed:

'_exptl_absorpt_correction_type' value 'Multi-scan' changed to
'multi-scan' according to
/home/saulius/struct/CIF-dictionaries/cif_core.dic dictionary named
'cif_core.dic' version 2.4.1 from 2010-06-29.

Automatic conversion script
Id: cif_fix_values 1715 2011-07-08 13:25:40Z adriana 
;
_cod_original_sg_symbol_H-M 'P 21/n'
_cod_database_code 2204115
_cod_database_fobs_code 2204115

loop_
_symmetry_equiv_pos_as_xyz
'x, y, z'
'-x+1/2, y+1/2, -z+1/2'
'-x, -y, -z'
'x-1/2, -y-1/2, z-1/2'

loop_
_atom_site_label
_atom_site_fract_x
_atom_site_fract_y
_atom_site_fract_z
_atom_site_U_iso_or_equiv
_atom_site_adp_type
_atom_site_calc_flag
_atom_site_refinement_flags
_atom_site_occupancy
_atom_site_type_symbol
Cu1 0.63669(2) 0.81765(6) 0.372445(19) 0.02824(12) Uani d . 1 Cu
N1 0.63381(17) 0.8530(5) 0.47578(14) 0.0365(6) Uani d . 1 N
N2 0.6012(2) 0.8028(6) 0.57825(15) 0.0477(8) Uani d D 1 N
N3 0.64017(15) 0.7450(4) 0.27090(13) 0.0309(6) Uani d . 1 N
N4 0.66744(19) 0.5956(5) 0.17547(15) 0.0407(7) Uani d D 1 N
O1 0.51205(13) 0.8041(4) 0.33480(12) 0.0370(5) Uani d . 1 O
O2 0.50512(14) 0.4429(4) 0.35913(13) 0.0412(6) Uani d . 1 O
O3 0.34521(14) 0.4211(4) 0.26329(12) 0.0389(5) Uani d . 1 O
O4 0.42301(14) 0.0426(4) 0.02567(12) 0.0409(6) Uani d . 1 O
O5 0.76199(13) 0.8028(4) 0.40997(11) 0.0362(5) Uani d . 1 O
O6 0.75911(15) 0.4467(4) 0.44132(14) 0.0477(6) Uani d . 1 O
O1W 0.63894(14) 1.1822(4) 0.34993(13) 0.0393(5) Uani d D 1 O
C1 0.5808(2) 0.7593(7) 0.50618(18) 0.0498(10) Uani d . 1 C
C2 0.6716(2) 0.9278(6) 0.59623(19) 0.0447(9) Uani d . 1 C
C3 0.6911(2) 0.9615(6) 0.53256(19) 0.0423(8) Uani d . 1 C
C4 0.5926(2) 0.8475(6) 0.20746(17) 0.0385(8) Uani d . 1 C
C5 0.6091(2) 0.7551(6) 0.14872(17) 0.0397(8) Uani d . 1 C
C6 0.6849(2) 0.5936(6) 0.24909(18) 0.0374(7) Uani d . 1 C
C7 0.47468(19) 0.6206(5) 0.33111(16) 0.0308(7) Uani d . 1 C
C8 0.3812(2) 0.6311(5) 0.28965(19) 0.0383(8) Uani d . 1 C
C9 0.36731(18) 0.3315(5) 0.20443(16) 0.0313(7) Uani d . 1 C
C10 0.4250(2) 0.4251(6) 0.17340(18) 0.0365(7) Uani d . 1 C
C11 0.44057(19) 0.3224(6) 0.11384(16) 0.0356(7) Uani d . 1 C
C12 0.40035(18) 0.1291(5) 0.08443(16) 0.0303(7) Uani d . 1 C
C13 0.34308(19) 0.0348(6) 0.11569(16) 0.0336(7) Uani d . 1 C
C14 0.32729(18) 0.1363(5) 0.17548(17) 0.0336(7) Uani d . 1 C
C15 0.38411(19) -0.1563(6) -0.00764(18) 0.0375(7) Uani d . 1 C
C16 0.79387(19) 0.6261(5) 0.44384(16) 0.0311(7) Uani d . 1 C
H1W1 0.5939(11) 1.247(5) 0.350(2) 0.059 Uiso d D 1 H
H1W2 0.6806(12) 1.246(5) 0.3794(17) 0.059 Uiso d D 1 H
H1 0.5351 0.6739 0.4807 0.060 Uiso calc R 1 H
H2 0.7008 0.9799 0.6428 0.054 Uiso calc R 1 H
H3 0.7361 1.0449 0.5279 0.051 Uiso calc R 1 H
H4 0.5549 0.9626 0.2056 0.046 Uiso calc R 1 H
H5 0.5852 0.7930 0.0995 0.048 Uiso calc R 1 H
H6 0.7231 0.4988 0.2804 0.045 Uiso calc R 1 H
H8B 0.3516 0.6926 0.3221 0.046 Uiso calc R 1 H
H8A 0.3730 0.7310 0.2481 0.046 Uiso calc R 1 H
H10 0.4527 0.5553 0.1925 0.044 Uiso calc R 1 H
H11 0.4792 0.3850 0.0930 0.043 Uiso calc R 1 H
H13 0.3156 -0.0957 0.0966 0.040 Uiso calc R 1 H
H14 0.2892 0.0726 0.1967 0.040 Uiso calc R 1 H
H15A 0.3846 -0.2625 0.0309 0.045 Uiso calc R 1 H
H15B 0.4170 -0.2182 -0.0374 0.045 Uiso calc R 1 H
H17 0.572(2) 0.749(7) 0.6069(19) 0.072 Uiso d D 1 H
H18 0.688(2) 0.495(5) 0.1508(19) 0.061 Uiso d D 1 H

loop_
_atom_site_aniso_label
_atom_site_aniso_U_11
_atom_site_aniso_U_22
_atom_site_aniso_U_33
_atom_site_aniso_U_12
_atom_site_aniso_U_13
_atom_site_aniso_U_23
Cu1 0.0303(2) 0.0320(2) 0.02456(18) -0.00087(17) 0.01142(13) 0.00066(17)
N1 0.0411(16) 0.0410(16) 0.0301(13) -0.0076(12) 0.0147(12) -0.0038(12)
N2 0.0582(19) 0.061(2) 0.0309(14) -0.0131(16) 0.0235(13) -0.0010(15)
N3 0.0342(14) 0.0324(14) 0.0276(12) 0.0031(11) 0.0114(11) 0.0014(11)
N4 0.0481(17) 0.0457(17) 0.0339(15) -0.0028(14) 0.0209(13) -0.0098(13)
O1 0.0335(12) 0.0421(13) 0.0364(12) -0.0045(10) 0.0117(9) -0.0031(11)
O2 0.0358(13) 0.0451(14) 0.0422(13) 0.0027(11) 0.0105(10) 0.0038(11)
O3 0.0327(12) 0.0479(14) 0.0391(12) -0.0073(10) 0.0151(10) -0.0099(11)
O4 0.0356(13) 0.0537(15) 0.0358(12) -0.0101(11) 0.0141(10) -0.0132(11)
O5 0.0347(12) 0.0444(14) 0.0312(11) 0.0042(10) 0.0127(9) 0.0104(11)
O6 0.0452(14) 0.0422(15) 0.0493(15) -0.0099(12) 0.0037(11) -0.0022(12)
O1W 0.0372(12) 0.0297(12) 0.0511(14) -0.0013(10) 0.0133(11) -0.0037(11)
C1 0.055(2) 0.066(3) 0.0315(17) -0.0239(19) 0.0181(16) -0.0038(17)
C2 0.052(2) 0.052(2) 0.0319(17) -0.0062(18) 0.0145(16) -0.0127(16)
C3 0.0435(19) 0.044(2) 0.0433(19) -0.0104(16) 0.0185(16) -0.0101(16)
C4 0.0390(18) 0.042(2) 0.0336(16) 0.0021(15) 0.0084(14) 0.0058(15)
C5 0.0440(19) 0.051(2) 0.0261(15) -0.0080(16) 0.0128(14) 0.0031(15)
C6 0.0429(19) 0.0381(18) 0.0339(17) 0.0074(15) 0.0154(14) 0.0001(15)
C7 0.0291(16) 0.0420(19) 0.0253(14) 0.0033(13) 0.0142(12) -0.0041(13)
C8 0.0320(17) 0.0371(19) 0.0453(19) 0.0028(13) 0.0104(14) -0.0097(15)
C9 0.0270(15) 0.0383(17) 0.0281(14) 0.0010(13) 0.0072(12) -0.0004(14)
C10 0.0364(18) 0.0374(18) 0.0360(17) -0.0115(14) 0.0112(14) -0.0046(15)
C11 0.0332(16) 0.0423(18) 0.0332(16) -0.0087(15) 0.0129(13) 0.0021(15)
C12 0.0253(15) 0.0371(18) 0.0270(14) 0.0012(12) 0.0054(12) 0.0012(13)
C13 0.0309(17) 0.0367(18) 0.0314(17) -0.0063(13) 0.0066(13) -0.0027(14)
C14 0.0266(16) 0.0372(19) 0.0380(17) -0.0019(13) 0.0112(13) 0.0081(14)
C15 0.0332(17) 0.043(2) 0.0350(16) 0.0009(15) 0.0077(13) -0.0064(15)
C16 0.0309(16) 0.0410(19) 0.0235(14) -0.0001(13) 0.0112(12) -0.0015(13)

loop_
_atom_type_symbol
_atom_type_description
_atom_type_scat_dispersion_real
_atom_type_scat_dispersion_imag
_atom_type_scat_source
C C 0.0033 0.0016 'International Tables Vol C Tables 4.2.6.8 and 6.1.1.4'
H H 0.0000 0.0000 'International Tables Vol C Tables 4.2.6.8 and 6.1.1.4'
N N 0.0061 0.0033 'International Tables Vol C Tables 4.2.6.8 and 6.1.1.4'
O O 0.0106 0.0060 'International Tables Vol C Tables 4.2.6.8 and 6.1.1.4'
Cu Cu 0.3201 1.2651 'International Tables Vol C Tables 4.2.6.8 and 6.1.1.4'

loop_
_geom_angle_atom_site_label_1
_geom_angle_atom_site_label_2
_geom_angle_atom_site_label_3
_geom_angle_site_symmetry_1
_geom_angle_site_symmetry_3
_geom_angle
_geom_angle_publ_flag
N1 Cu1 N3 . . 173.50(10) yes
N1 Cu1 O1 . . 91.90(10) yes
N1 Cu1 O5 . . 88.80(10) yes
N1 Cu1 O1W . . 95.10(10) yes
N3 Cu1 O1 . . 88.20(10) yes
N3 Cu1 O5 . . 90.60(10) yes
N3 Cu1 O1W . . 91.40(10) yes
O1 Cu1 O5 . . 175.10(10) yes
O1 Cu1 O1W . . 92.63(9) yes
O5 Cu1 O1W . . 92.14(9) yes
Cu1 O1W H1W1 . . 113(3) no
Cu1 O1W H1W2 . . 112(3) no
N1 C1 N2 . . 111.2(3) no
N1 C1 H1 . . 124.4 no
N1 C3 H3 . . 125.3 no
N2 C1 H1 . . 124.4 no
N2 C2 C3 . . 106.0(3) no
N2 C2 H2 . . 127.0 no
N3 C4 H4 . . 125.3 no
N3 C6 N4 . . 110.5(3) no
N3 C6 H6 . . 124.8 no
N4 C5 H5 . . 126.8 no
N4 C6 H6 . . 124.8 no
O1 C7 C8 . . 113.9(3) no
O2 C7 O1 . . 127.0(3) no
O2 C7 C8 . . 119.0(3) no
O3 C8 C7 . . 113.8(3) no
O3 C8 H8A . . 108.8 no
O3 C8 H8B . . 108.8 no
O3 C9 C10 . . 124.5(3) no
O4 C12 C13 . . 125.2(3) no
O4 C15 C16 . 4_565 114.1(3) no
O4 C15 H15A . . 108.7 no
O4 C15 H15B . . 108.7 no
O5 C16 C15 . 4_666 113.3(3) no
O6 C16 O5 . . 126.6(3) no
O6 C16 C15 . 4_666 120.1(3) no
C1 N1 Cu1 . . 126.9(2) no
C1 N1 C3 . . 105.2(3) no
C1 N2 C2 . . 108.0(3) no
C1 N2 H17 . . 122(3) no
C2 N2 H17 . . 130(3) no
C2 C3 N1 . . 109.5(3) no
C2 C3 H3 . . 125.3 no
C3 N1 Cu1 . . 127.6(2) no
C3 C2 H2 . . 127.0 no
C4 N3 Cu1 . . 124.9(2) no
C4 C5 N4 . . 106.4(3) no
C4 C5 H5 . . 126.8 no
C5 N4 H18 . . 129(3) no
C5 C4 N3 . . 109.4(3) no
C5 C4 H4 . . 125.3 no
C6 N3 C4 . . 105.7(3) no
C6 N3 Cu1 . . 129.4(2) no
C6 N4 C5 . . 108.0(3) no
C6 N4 H18 . . 123(3) no
C7 O1 Cu1 . . 120.2(2) no
C7 C8 H8A . . 108.8 no
C7 C8 H8B . . 108.8 no
C9 O3 C8 . . 116.4(2) no
C9 C10 H10 . . 120.4 no
C9 C14 H14 . . 119.4 no
C10 C11 H11 . . 119.2 no
C11 C10 C9 . . 119.1(3) no
C11 C10 H10 . . 120.4 no
C11 C12 O4 . . 115.5(3) no
C11 C12 C13 . . 119.3(3) no
C12 O4 C15 . . 118.7(2) no
C12 C11 C10 . . 121.7(3) no
C12 C11 H11 . . 119.2 no
C12 C13 H13 . . 120.3 no
C13 C14 C9 . . 121.1(3) no
C13 C14 H14 . . 119.4 no
C14 C9 O3 . . 116.1(3) no
C14 C9 C10 . . 119.4(3) no
C14 C13 C12 . . 119.4(3) no
C14 C13 H13 . . 120.3 no
C16 O5 Cu1 . . 117.0(2) no
C16 C15 H15A 4_565 . 108.7 no
C16 C15 H15B 4_565 . 108.7 no
H1W1 O1W H1W2 . . 110(2) no
H8B C8 H8A . . 107.7 no
H15A C15 H15B . . 107.6 no

loop_
_geom_bond_atom_site_label_1
_geom_bond_atom_site_label_2
_geom_bond_site_symmetry_2
_geom_bond_distance
_geom_bond_publ_flag
Cu1 N1 . 1.987(3) yes
Cu1 N3 . 1.994(2) yes
Cu1 O1 . 1.994(2) yes
Cu1 O5 . 2.005(2) yes
Cu1 O1W . 2.243(2) yes
O1 C7 . 1.263(4) yes
O2 C7 . 1.237(4) yes
O5 C16 . 1.278(4) yes
O6 C16 . 1.222(4) yes
N1 C1 . 1.317(4) no
N1 C3 . 1.378(4) no
N2 C1 . 1.335(4) no
N2 C2 . 1.354(5) no
N2 H17 . 0.89(4) no
N3 C4 . 1.379(4) no
N3 C6 . 1.321(4) no
N4 C5 . 1.358(5) no
N4 C6 . 1.341(4) no
N4 H18 . 0.89(3) no
O3 C9 . 1.385(4) no
O3 C8 . 1.428(4) no
O4 C12 . 1.381(4) no
O4 C15 . 1.421(4) no
O1W H1W1 . 0.85(3) no
O1W H1W2 . 0.85(3) no
C1 H1 . 0.9300 no
C2 C3 . 1.355(5) no
C2 H2 . 0.9300 no
C3 H3 . 0.9300 no
C4 C5 . 1.345(5) no
C4 H4 . 0.9300 no
C5 H5 . 0.9300 no
C6 H6 . 0.9300 no
C7 C8 . 1.530(4) no
C8 H8A . 0.9700 no
C8 H8B . 0.9700 no
C9 C10 . 1.388(4) no
C9 C14 . 1.385(4) no
C10 C11 . 1.379(4) no
C10 H10 . 0.9300 no
C11 C12 . 1.379(4) no
C11 H11 . 0.9300 no
C12 C13 . 1.387(4) no
C13 C14 . 1.381(4) no
C13 H13 . 0.9300 no
C14 H14 . 0.9300 no
C15 C16 4_565 1.529(4) no
C15 H15A . 0.9700 no
C15 H15B . 0.9700 no
C16 C15 4_666 1.529(4) no

loop_
_geom_hbond_atom_site_label_D
_geom_hbond_atom_site_label_H
_geom_hbond_atom_site_label_A
_geom_hbond_site_symmetry_A
_geom_hbond_distance_DH
_geom_hbond_distance_HA
_geom_hbond_distance_DA
_geom_hbond_angle_DHA
_geom_hbond_publ_flag
N2 H17 O2 3_666 0.89(4) 1.98(4) 2.829(4) 160(4) yes
N2 H17 O3 3_666 0.89(4) 2.65(4) 3.177(4) 118(3) yes
N4 H18 O5 2_645 0.89(3) 1.98(3) 2.874(3) 173(4) yes
O1W H1W1 O2 1_565 0.85(3) 1.94(3) 2.780(3) 169(3) yes
O1W H1W2 O6 1_565 0.85(3) 1.91(3) 2.745(3) 167(3) yes

loop_
_geom_torsion_atom_site_label_1
_geom_torsion_atom_site_label_2
_geom_torsion_atom_site_label_3
_geom_torsion_atom_site_label_4
_geom_torsion_site_symmetry_4
_geom_torsion
_geom_torsion_publ_flag
Cu1 N1 C1 N2 . 174.4(3) no
Cu1 N1 C3 C2 . -173.4(2) no
Cu1 N3 C4 C5 . -178.7(2) no
Cu1 N3 C6 N4 . 178.7(2) no
Cu1 O1 C7 O2 . 12.3(4) no
Cu1 O1 C7 C8 . -170.45(19) no
Cu1 O5 C16 O6 . 18.5(4) no
Cu1 O5 C16 C15 4_666 -160.3(2) no
N1 Cu1 O1 C7 . -88.5(2) no
N1 Cu1 O5 C16 . 72.3(2) no
N2 C2 C3 N1 . -1.4(4) no
N3 Cu1 O1 C7 . 84.9(2) no
N3 Cu1 O5 C16 . -101.1(2) no
N3 C4 C5 N4 . -0.4(4) no
O1 Cu1 N1 C1 . 36.2(3) no
O1 Cu1 N1 C3 . -150.8(3) no
O1 Cu1 N3 C4 . 47.9(3) no
O1 Cu1 N3 C6 . -131.0(3) no
O1 C7 C8 O3 . 159.6(3) no
O2 C7 C8 O3 . -22.9(4) no
O3 C9 C10 C11 . -178.7(3) no
O3 C9 C14 C13 . 178.6(3) no
O4 C12 C13 C14 . 178.7(3) no
O5 Cu1 N1 C1 . -138.9(3) no
O5 Cu1 N1 C3 . 34.0(3) no
O5 Cu1 N3 C4 . -136.9(3) no
O5 Cu1 N3 C6 . 44.3(3) no
O1W Cu1 N1 C1 . 129.0(3) no
O1W Cu1 N1 C3 . -58.0(3) no
O1W Cu1 N3 C4 . -44.7(3) no
O1W Cu1 N3 C6 . 136.5(3) no
O1W Cu1 O1 C7 . 176.3(2) no
O1W Cu1 O5 C16 . 167.4(2) no
C1 N1 C3 C2 . 0.8(4) no
C1 N2 C2 C3 . 1.5(5) no
C2 N2 C1 N1 . -1.1(5) no
C3 N1 C1 N2 . 0.2(4) no
C4 N3 C6 N4 . -0.3(4) no
C5 N4 C6 N3 . 0.0(4) no
C6 N3 C4 C5 . 0.4(4) no
C6 N4 C5 C4 . 0.2(4) no
C8 O3 C9 C10 . 4.1(4) no
C8 O3 C9 C14 . -175.2(3) no
C9 O3 C8 C7 . -71.9(4) no
C9 C10 C11 C12 . 0.0(5) no
C10 C9 C14 C13 . -0.8(5) no
C10 C11 C12 O4 . -179.0(3) no
C10 C11 C12 C13 . -0.4(5) no
C11 C12 C13 C14 . 0.2(5) no
C12 O4 C15 C16 4_565 74.8(3) no
C12 C13 C14 C9 . 0.4(5) no
C14 C9 C10 C11 . 0.6(5) no
C15 O4 C12 C11 . -179.9(3) no
C15 O4 C12 C13 . 1.6(4) no
